data_1506160
loop_
_publ_author_name
'Majumdar, K. C.'
'Alam, S.'

_publ_section_title
;
 Regioselective unusual formation of spirocyclic
 4-{2'-benzo(2',3'-dihydro)furo}-
 9-methyl-2,3,9-trihydrothiopyrano[2,3-b]indole by 4-exo-trig aryl radical
 cyclization and rearrangement.
;
_journal_issue 18
_journal_name_full 'Organic letters'
_journal_page_first 4059
_journal_page_last 4062
_journal_paper_doi 10.1021/ol061531g
_journal_volume 8
_journal_year 2006
_chemical_formula_sum 'C18 H17 N O S'
_chemical_formula_weight 295.39
_chemical_name_systematic
; 
 ? 
;
_space_group_IT_number 14
_symmetry_space_group_name_Hall '-P 2ybc'
_symmetry_space_group_name_H-M 'P 1 21/c 1'
_atom_sites_solution_hydrogens geom
_atom_sites_solution_primary direct
_atom_sites_solution_secondary difmap
_audit_creation_method SHELXL-97
_cell_angle_alpha 90.00
_cell_angle_beta 93.6850(10)
_cell_angle_gamma 90.00
_cell_formula_units_Z 4
_cell_length_a 5.64940(10)
_cell_length_b 20.1371(2)
_cell_length_c 13.3458(2)
_cell_measurement_temperature 273(2)
_cell_volume 1515.11(4)
_computing_structure_refinement 'SHELXL-97 (Sheldrick, 1997)'
_computing_structure_solution 'SHELXS-97 (Sheldrick, 1990)'
_diffrn_ambient_temperature 273(2)
_diffrn_measured_fraction_theta_full 0.998
_diffrn_measured_fraction_theta_max 0.998
_diffrn_radiation_monochromator graphite
_diffrn_radiation_source 'fine-focus sealed tube'
_diffrn_radiation_type MoK\a
_diffrn_radiation_wavelength 0.71073
_diffrn_reflns_av_R_equivalents 0.0212
_diffrn_reflns_av_sigmaI/netI 0.0143
_diffrn_reflns_limit_h_max 7
_diffrn_reflns_limit_h_min -7
_diffrn_reflns_limit_k_max 26
_diffrn_reflns_limit_k_min -25
_diffrn_reflns_limit_l_max 17
_diffrn_reflns_limit_l_min -16
_diffrn_reflns_number 24754
_diffrn_reflns_theta_full 28.28
_diffrn_reflns_theta_max 28.28
_diffrn_reflns_theta_min 1.83
_exptl_absorpt_coefficient_mu 0.212
_exptl_crystal_density_diffrn 1.295
_exptl_crystal_density_method 'not measured'
_exptl_crystal_F_000 624
_refine_diff_density_max 0.242
_refine_diff_density_min -0.216
_refine_diff_density_rms 0.035
_refine_ls_extinction_coef 0.0024(11)
_refine_ls_extinction_expression Fc^*^=kFc[1+0.001xFc^2^\l^3^/sin(2\q)]^-1/4^
_refine_ls_extinction_method SHELXL
_refine_ls_goodness_of_fit_ref 1.047
_refine_ls_hydrogen_treatment mixed
_refine_ls_matrix_type full
_refine_ls_number_parameters 201
_refine_ls_number_reflns 3755
_refine_ls_number_restraints 0
_refine_ls_restrained_S_all 1.047
_refine_ls_R_factor_all 0.0476
_refine_ls_R_factor_gt 0.0381
_refine_ls_shift/su_max 0.002
_refine_ls_shift/su_mean 0.000
_refine_ls_structure_factor_coef Fsqd
_refine_ls_weighting_details 'calc w=1/[\s^2^(Fo^2^)+(0.0470P)^2^+0.3842P] where P=(Fo^2^+2Fc^2^)/3'
_refine_ls_weighting_scheme calc
_refine_ls_wR_factor_gt 0.0984
_refine_ls_wR_factor_ref 0.1048
_reflns_number_gt 3078
_reflns_number_total 3755
_reflns_threshold_expression >2sigma(I)
_cod_data_source_file ol061531gsi20060717_064741.cif
_cod_data_source_block sg-394
_cod_database_code 1506160

loop_
_symmetry_equiv_pos_as_xyz
'x, y, z'
'-x, y+1/2, -z+1/2'
'-x, -y, -z'
'x, -y-1/2, z-1/2'

loop_
_atom_site_label
_atom_site_type_symbol
_atom_site_fract_x
_atom_site_fract_y
_atom_site_fract_z
_atom_site_U_iso_or_equiv
_atom_site_adp_type
_atom_site_occupancy
_atom_site_symmetry_multiplicity
_atom_site_calc_flag
_atom_site_refinement_flags
S1 S 0.35904(8) 0.57965(2) 0.17596(3) 0.05640(14) Uani 1 1 d .
C5 C 0.4109(2) 0.63847(6) 0.45962(10) 0.0354(3) Uani 1 1 d .
C12 C 0.1298(2) 0.80733(6) 0.35636(10) 0.0371(3) Uani 1 1 d .
C11 C 0.1300(2) 0.69478(6) 0.31879(10) 0.0392(3) Uani 1 1 d .
C4 C 0.5761(2) 0.58608(6) 0.45885(10) 0.0393(3) Uani 1 1 d .
C8 C 0.3007(2) 0.64344(6) 0.35980(10) 0.0353(3) Uani 1 1 d .
C7 C 0.4049(2) 0.59539(6) 0.30423(10) 0.0392(3) Uani 1 1 d .
C13 C -0.0742(2) 0.78352(7) 0.39620(10) 0.0411(3) Uani 1 1 d .
C14 C -0.0821(2) 0.70960(7) 0.38374(12) 0.0470(3) Uani 1 1 d .
H9A H -0.2307 0.6956 0.3498 0.056 Uiso 1 1 calc R
H9B H -0.0627 0.6874 0.4482 0.056 Uiso 1 1 calc R
C15 C 0.1879(3) 0.87384(7) 0.35753(11) 0.0446(3) Uani 1 1 d .
H14 H 0.3259 0.8890 0.3307 0.053 Uiso 1 1 calc R
C16 C 0.0328(3) 0.91739(8) 0.40027(12) 0.0543(4) Uani 1 1 d .
H13 H 0.0672 0.9625 0.4021 0.065 Uiso 1 1 calc R
C6 C 0.3984(3) 0.67530(7) 0.54801(11) 0.0447(3) Uani 1 1 d .
H5 H 0.2895 0.7097 0.5514 0.054 Uiso 1 1 calc R
C18 C -0.2263(3) 0.82755(9) 0.43844(12) 0.0536(4) Uani 1 1 d .
H11 H -0.3640 0.8124 0.4655 0.064 Uiso 1 1 calc R
C3 C 0.7253(3) 0.57000(8) 0.54203(12) 0.0542(4) Uani 1 1 d .
H2 H 0.8311 0.5347 0.5403 0.065 Uiso 1 1 calc R
C1 C 0.5497(3) 0.65996(9) 0.63013(12) 0.0560(4) Uani 1 1 d .
H4 H 0.5435 0.6849 0.6886 0.067 Uiso 1 1 calc R
C9 C 0.2428(3) 0.66106(8) 0.14428(11) 0.0559(4) Uani 1 1 d .
H17A H 0.3699 0.6934 0.1520 0.067 Uiso 1 1 calc R
H17B H 0.1831 0.6614 0.0745 0.067 Uiso 1 1 calc R
C10 C 0.0451(3) 0.68086(8) 0.20992(12) 0.0547(4) Uani 1 1 d .
H16A H -0.0718 0.6455 0.2087 0.066 Uiso 1 1 calc R
H16B H -0.0323 0.7203 0.1819 0.066 Uiso 1 1 calc R
C2 C 0.7115(3) 0.60795(10) 0.62709(12) 0.0612(4) Uani 1 1 d .
H3 H 0.8116 0.5987 0.6834 0.073 Uiso 1 1 calc R
C17 C -0.1713(3) 0.89479(9) 0.44012(13) 0.0599(4) Uani 1 1 d .
H12 H -0.2731 0.9248 0.4683 0.072 Uiso 1 1 calc R
N1 N 0.5686(2) 0.55992(6) 0.36318(9) 0.0430(3) Uani 1 1 d .
O1 O 0.26548(16) 0.75856(4) 0.31807(8) 0.0421(2) Uani 1 1 d .
C19 C 0.7297(3) 0.50978(8) 0.32918(14) 0.0616(4) Uani 1 1 d .
H19A H 0.6804 0.4967 0.2619 0.092 Uiso 1 1 calc R
H19B H 0.7277 0.4718 0.3726 0.092 Uiso 1 1 calc R
H19C H 0.8874 0.5276 0.3306 0.092 Uiso 1 1 calc R

loop_
_atom_site_aniso_label
_atom_site_aniso_U_11
_atom_site_aniso_U_22
_atom_site_aniso_U_33
_atom_site_aniso_U_23
_atom_site_aniso_U_13
_atom_site_aniso_U_12
S1 0.0792(3) 0.0482(2) 0.0412(2) -0.00987(16) -0.00025(18) -0.00347(18)
C5 0.0359(6) 0.0319(6) 0.0387(7) 0.0029(5) 0.0054(5) -0.0028(5)
C12 0.0362(6) 0.0379(7) 0.0365(6) 0.0058(5) -0.0026(5) 0.0030(5)
C11 0.0348(6) 0.0346(6) 0.0477(7) 0.0038(5) -0.0006(5) -0.0043(5)
C4 0.0428(7) 0.0349(6) 0.0404(7) 0.0043(5) 0.0049(5) 0.0012(5)
C8 0.0351(6) 0.0317(6) 0.0390(7) 0.0008(5) 0.0020(5) -0.0035(4)
C7 0.0451(7) 0.0333(6) 0.0391(7) -0.0006(5) 0.0028(5) -0.0046(5)
C13 0.0309(6) 0.0449(7) 0.0468(7) 0.0050(6) -0.0031(5) 0.0012(5)
C14 0.0318(6) 0.0446(8) 0.0647(9) 0.0077(7) 0.0052(6) -0.0026(5)
C15 0.0490(7) 0.0389(7) 0.0452(7) 0.0071(6) -0.0022(6) -0.0009(6)
C16 0.0654(10) 0.0393(8) 0.0569(9) -0.0013(7) -0.0070(7) 0.0061(7)
C6 0.0511(8) 0.0407(7) 0.0431(7) -0.0027(6) 0.0080(6) 0.0002(6)
C18 0.0367(7) 0.0633(10) 0.0607(10) -0.0016(8) 0.0035(6) 0.0070(6)
C3 0.0554(9) 0.0556(9) 0.0512(9) 0.0115(7) 0.0005(7) 0.0135(7)
C1 0.0707(10) 0.0596(10) 0.0380(8) -0.0045(7) 0.0040(7) -0.0047(8)
C9 0.0714(10) 0.0556(9) 0.0391(8) 0.0036(7) -0.0094(7) -0.0045(7)
C10 0.0525(8) 0.0547(9) 0.0544(9) 0.0052(7) -0.0155(7) -0.0019(7)
C2 0.0656(10) 0.0728(11) 0.0438(8) 0.0092(8) -0.0075(7) 0.0042(8)
C17 0.0549(9) 0.0585(10) 0.0658(10) -0.0101(8) -0.0005(7) 0.0168(7)
N1 0.0515(6) 0.0345(6) 0.0436(6) -0.0009(5) 0.0067(5) 0.0074(5)
O1 0.0384(5) 0.0324(5) 0.0564(6) 0.0049(4) 0.0099(4) -0.0023(3)
C19 0.0717(10) 0.0487(9) 0.0660(11) -0.0039(8) 0.0161(8) 0.0197(8)

loop_
_atom_type_symbol
_atom_type_description
_atom_type_scat_dispersion_real
_atom_type_scat_dispersion_imag
_atom_type_scat_source
C C 0.0033 0.0016 'International Tables Vol C Tables 4.2.6.8 and 6.1.1.4'
H H 0.0000 0.0000 'International Tables Vol C Tables 4.2.6.8 and 6.1.1.4'
N N 0.0061 0.0033 'International Tables Vol C Tables 4.2.6.8 and 6.1.1.4'
O O 0.0106 0.0060 'International Tables Vol C Tables 4.2.6.8 and 6.1.1.4'
S S 0.1246 0.1234 'International Tables Vol C Tables 4.2.6.8 and 6.1.1.4'

loop_
_geom_angle_atom_site_label_1
_geom_angle_atom_site_label_2
_geom_angle_atom_site_label_3
_geom_angle
C7 S1 C9 95.37(7)
C6 C5 C4 118.20(12)
C6 C5 C8 134.59(12)
C4 C5 C8 107.05(11)
O1 C12 C15 124.34(12)
O1 C12 C13 113.30(11)
C15 C12 C13 122.35(13)
C8 C11 O1 106.17(9)
C8 C11 C10 112.19(12)
O1 C11 C10 106.33(11)
C8 C11 C14 115.58(11)
O1 C11 C14 104.61(10)
C10 C11 C14 111.11(11)
N1 C4 C3 129.22(13)
N1 C4 C5 108.16(11)
C3 C4 C5 122.48(13)
C7 C8 C5 106.01(11)
C7 C8 C11 125.34(12)
C5 C8 C11 128.25(12)
C8 C7 N1 110.65(12)
C8 C7 S1 128.02(11)
N1 C7 S1 121.28(10)
C18 C13 C12 119.32(13)
C18 C13 C14 131.95(13)
C12 C13 C14 108.73(12)
C13 C14 C11 103.55(11)
C12 C15 C16 117.53(14)
C17 C16 C15 121.07(15)
C1 C6 C5 119.22(14)
C13 C18 C17 119.22(14)
C2 C3 C4 117.84(14)
C6 C1 C2 121.28(15)
C10 C9 S1 111.93(11)
C9 C10 C11 113.58(12)
C3 C2 C1 120.95(15)
C16 C17 C18 120.50(15)
C7 N1 C4 108.11(11)
C7 N1 C19 126.48(13)
C4 N1 C19 124.92(13)
C12 O1 C11 108.40(9)

loop_
_geom_bond_atom_site_label_1
_geom_bond_atom_site_label_2
_geom_bond_distance
S1 C7 1.7439(14)
S1 C9 1.8061(17)
C5 C6 1.3991(19)
C5 C4 1.4090(18)
C5 C8 1.4375(17)
C12 O1 1.3651(16)
C12 C15 1.3788(19)
C12 C13 1.3854(18)
C11 C8 1.4933(17)
C11 O1 1.4954(15)
C11 C10 1.527(2)
C11 C14 1.5525(19)
C4 N1 1.3793(18)
C4 C3 1.3880(19)
C8 C7 1.3744(18)
C7 N1 1.3753(17)
C13 C18 1.380(2)
C13 C14 1.498(2)
C15 C16 1.388(2)
C16 C17 1.378(2)
C6 C1 1.381(2)
C18 C17 1.389(2)
C3 C2 1.375(2)
C1 C2 1.392(3)
C9 C10 1.517(2)
N1 C19 1.4513(18)

loop_
_cod_related_entry_id
_cod_related_entry_database
_cod_related_entry_code
1 ChemSpider 10129148
